data_2003076
loop_
_publ_author_name
'Ling, C. D.'
'Schmid, S.'
'Withers, R. L.'
'Thompson, J. G.'
'Ishizawa, N.'
'Kishimoto, S'

_publ_section_title
;
 Solution and refinement of the crystal structure of Bi~7~Ta~3~O~18~
;
_journal_issue 2
_journal_name_full 'Acta Crystallographica Section B'
_journal_page_first 157
_journal_page_last 164
_journal_paper_doi 10.1107/S0108768198011148
_journal_volume 55
_journal_year 1999
_chemical_formula_sum 'Bi7 O18 Ta3'
_chemical_formula_weight 2293.71
_chemical_name_systematic 'bismuth tantalum oxide'
_space_group_crystal_system triclinic
_space_group_IT_number 1
_space_group_name_Hall 'C 1'
_space_group_name_H-M_alt 'C 1'
_audit_creation_method from_xtal_archive_file_using_CIFIO
_cell_angle_alpha 90.086(6)
_cell_angle_beta 109.127(6)
_cell_angle_gamma 90.043(6)
_cell_formula_units_Z 4
_cell_length_a 34.005(3)
_cell_length_b 7.6024(4)
_cell_length_c 6.6358(5)
_cell_measurement_reflns_used 25
_cell_measurement_temperature 293
_cell_measurement_theta_max 37.98
_cell_measurement_theta_min 22.76
_cell_volume 1620.8(2)
_computing_data_reduction xtal_DIFDAT_SORTRF_ADDREF_ABSORB
_computing_molecular_graphics xtal
_computing_publication_material xtal_CIFIO
_computing_structure_refinement xtal_LSLS
_computing_structure_solution xtal
_diffrn_ambient_temperature 293
_diffrn_measurement_device Tsukuba
_diffrn_radiation_monochromator Si
_diffrn_radiation_source synchrotron
_diffrn_radiation_type synchrotron
_diffrn_radiation_wavelength 0.9580(4)
_diffrn_reflns_av_R_equivalents .023
_diffrn_reflns_av_sigmaI/netI .049
_diffrn_reflns_limit_h_max 54
_diffrn_reflns_limit_h_min -54
_diffrn_reflns_limit_k_max 12
_diffrn_reflns_limit_k_min -12
_diffrn_reflns_limit_l_max 10
_diffrn_reflns_limit_l_min -10
_diffrn_reflns_number 17604.000000000
_diffrn_reflns_reduction_process equatorial_monochr_Lp
_diffrn_reflns_theta_max 50.
_diffrn_reflns_theta_min 1.71
_diffrn_standards_decay_% 0
_diffrn_standards_interval_count 200
_diffrn_standards_number 6
_exptl_absorpt_coefficient_mu 85.4
_exptl_absorpt_correction_T_max 0.844
_exptl_absorpt_correction_T_min 0.277
_exptl_absorpt_correction_type gaussian
_exptl_crystal_colour yellow
_exptl_crystal_density_diffrn 9.4
_exptl_crystal_description plate
_exptl_crystal_F_000 3776
_exptl_crystal_size_max 0.020
_exptl_crystal_size_mid 0.020
_exptl_crystal_size_min 0.002
_refine_diff_density_max 5.80
_refine_diff_density_min -5.61
_refine_ls_extinction_coef 183E1(3)
_refine_ls_extinction_method 'Zachariasen (1968)'
_refine_ls_goodness_of_fit_obs 1.2490
_refine_ls_matrix_type full
_refine_ls_number_constraints 1
_refine_ls_number_parameters 327
_refine_ls_number_reflns 11796.000000000
_refine_ls_number_restraints 0
_refine_ls_R_factor_all 0.0500
_refine_ls_R_factor_obs 0.0386
_refine_ls_shift/esd_max .00118
_refine_ls_shift/esd_mean .00019
_refine_ls_structure_factor_coef Fsqd
_refine_ls_weighting_details w=1/\s^2^
_refine_ls_weighting_scheme calc
_refine_ls_wR_factor_obs 0.0337
_reflns_number_observed 11796.000000000
_reflns_number_total 13798.000000000
_reflns_observed_criterion refl_observed_if_Fsqd_>_3.000_sigma(Fsqd)
_cod_data_source_file os0006.cif
_cod_data_source_block xtl
_cod_depositor_comments
;
The following automatic conversions were performed:

'_refine_ls_matrix_type' tag value 'Full_matrix' was replaced with
'full' value.

Automatic conversion script
Id: cif_fix_values 1646 2011-03-28 12:23:43Z adriana 

The following automatic conversions were performed:

'_refine_ls_weighting_scheme' value 'w=1/\s^2^' was changed to
'calc'. New tag '_refine_ls_weighting_details' was created. The value
of the new tag was set to 'w=1/\s^2^'.

Automatic conversion script
Id: cif_fix_values 3143 2015-03-26 13:38:13Z robertas 
;
_cod_original_sg_symbol_Hall 'C 1'
_cod_database_code 2003076

loop_
_space_group_symop_id
_space_group_symop_operation_xyz
1 x,y,z
2 x+1/2,y+1/2,z

loop_
_atom_site_aniso_label
_atom_site_aniso_U_11
_atom_site_aniso_U_22
_atom_site_aniso_U_33
_atom_site_aniso_U_12
_atom_site_aniso_U_13
_atom_site_aniso_U_23
Bi1 .0304(4) .0088(3) .0224(3) .0040(3) .0180(3) .0028(2)
Bi2 .0076(2) .0086(2) .0075(2) -.0001(2) .00230(19) -.0002(2)
Bi3 .0068(2) .0082(2) .0083(2) .0004(2) .00184(18) -.0001(2)
Ta4 .0058(2) .0051(2) .0056(2) -.00038(16) .00254(16) -.00041(15)
Bi5 .0111(2) .0093(2) .0085(2) -.00057(19) .00229(18) -.00022(18)
Ta6 .0058(2) .0053(2) .0059(2) .00013(16) .00278(16) .00015(15)
Bi7 .0073(2) .0080(2) .0074(2) -.0010(2) .0023(2) -.0004(2)
Ta8 .0069(2) .00494(17) .0064(2) -.00009(16) .00363(18) -.00013(16)
Bi9 .0107(2) .0099(3) .0100(2) .0000(2) .0031(2) .0000(2)
Bi10 .0180(3) .0112(3) .0174(3) -.0040(3) .0070(3) -.0006(2)
Bi11 .0073(2) .0139(3) .0099(2) .0003(2) .0017(2) .0002(2)
Ta12 .0047(2) .0049(2) .0059(2) -.00043(17) .00177(17) -.00029(16)
Bi13 .0071(2) .0086(2) .0071(2) .0006(2) .00201(18) -.00056(19)
Bi14 .0075(2) .0119(3) .0098(2) -.0001(2) .00397(18) .0000(2)
Ta15 .0073(2) .00481(16) .0070(2) -.00018(15) .00411(17) .00023(15)
Bi16 .0077(3) .0103(2) .0076(2) .0001(2) .0013(2) -.0005(2)
Bi17 .0081(2) .0118(3) .0094(2) -.0001(2) .00276(19) -.0003(2)
Ta18 .0054(2) .0049(2) .0060(2) -.00068(17) .00248(17) -.00049(16)
Bi19 .0085(2) .0101(2) .0069(2) -.0005(2) .00247(19) .0000(2)
Bi20 .0064(2) .0103(2) .0082(2) -.0003(2) .00202(19) .0004(2)

loop_
_atom_site_label
_atom_site_fract_x
_atom_site_fract_y
_atom_site_fract_z
_atom_site_U_iso_or_equiv
_atom_site_thermal_displace_type
_atom_site_calc_flag
_atom_site_calc_attached_atom
Bi1 .34035(3) .23954(9) .48808(13) .0175(4) Uani ? ?
Bi2 .338481(19) -.49941(8) -.03295(9) .0077(3) Uani ? ?
Bi3 .352745(18) .00191(8) .00818(8) .0078(3) Uani ? ?
Ta4 .439500(19) .25362(8) -.02517(10) .0053(2) Uani ? ?
Bi5 .13920(2) .25045(8) .42381(9) .0084(3) Uani ? ?
Ta6 .44073(2) -.24841(8) -.01788(10) .0052(3) Uani ? ?
Bi7 .145987(18) -.49905(7) -.03491(8) .0074(3) Uani ? ?
Ta8 .25045(2) -.25148(9) .00335(10) .0055(2) Uani ? ?
Bi9 .13846(2) -.25211(8) .42799(10) .0106(3) Uani ? ?
Bi10 .35341(2) -.25195(9) -.49329(11) .0149(4) Uani ? ?
Bi11 .44582(2) .01013(9) -.47120(9) .0108(3) Uani ? ?
Ta12 .051995(18) -.25145(7) -.03194(9) .0052(3) Uani ? ?
Bi13 .249612(19) -.00439(8) -.47642(9) .0076(3) Uani ? ?
Bi14 .05081(2) .00216(9) -.50979(10) .0095(3) Uani ? ?
Ta15 .24956(2) .25148(9) -.00335(11) .0059(2) Uani ? ?
Bi16 .246719(19) -.49654(9) .46346(9) .0090(3) Uani ? ?
Bi17 .045577(19) -.49984(8) .42758(9) .0097(3) Uani ? ?
Ta18 .052326(18) .25109(7) -.03323(9) .0049(3) Uani ? ?
Bi19 .158172(19) -.00140(8) -.00700(8) .0088(3) Uani ? ?
Bi20 .44170(2) -.50124(8) .46484(9) .0079(3) Uani ? ?
O1 .4279(3) .0028(12) -.1082(13) .0066(14) Uiso ? ?
O2 .3787(3) -.2898(13) -.1112(15) .0104(16) Uiso ? ?
O3 .1165(3) -.2130(12) .0673(14) .0084(15) Uiso ? ?
O4 .3789(3) .2971(13) -.1083(15) .0117(17) Uiso ? ?
O5 .1162(3) .2103(11) .0686(13) .0053(14) Uiso ? ?
O6 .0674(3) .2152(12) .2988(14) .0068(15) Uiso ? ?
O7 .4455(3) .2042(13) .2681(15) .0127(17) Uiso ? ?
O8 .4476(3) -.1953(13) .2686(16) .0137(18) Uiso ? ?
O9 .4247(3) -.2881(12) -.3500(14) .0096(16) Uiso ? ?
O10 .4971(3) -.2166(12) -.0312(14) .0087(15) Uiso ? ?
O11 .2356(3) .0006(13) -.0646(15) .0124(16) Uiso ? ?
O12 .3814(3) -.0066(13) .4020(14) .0095(15) Uiso ? ?
O13 .2581(3) -.2062(13) .3109(15) .0129(17) Uiso ? ?
O14 .4506(3) -.4968(13) .0500(15) .0119(17) Uiso ? ?
O15 .2662(3) .2029(11) .3241(13) .0085(14) Uiso ? ?
O16 .1632(3) -.4978(13) .3090(14) .0100(15) Uiso ? ?
O17 .3246(3) .0028(14) -.3502(15) .0146(17) Uiso ? ?
O18 .0456(3) -.0030(13) -.1058(14) .0110(16) Uiso ? ?
O19 .3779(3) -.4902(14) .3089(15) .0144(17) Uiso ? ?
O20 .1917(3) .2938(12) -.0200(14) .0117(16) Uiso ? ?
O21 .1131(3) .0024(14) -.3657(15) .0144(17) Uiso ? ?
O22 .1907(3) -.2977(14) -.0463(16) .0158(18) Uiso ? ?
O23 .0671(3) -.5002(13) .0475(13) .0083(15) Uiso ? ?
O24 .1805(3) .0085(14) .3466(16) .0142(18) Uiso ? ?
O25 .1098(3) -.4942(14) -.4592(16) .0136(17) Uiso ? ?
O26 .0476(3) .2990(12) -.3211(14) .0094(16) Uiso ? ?
O27 .0687(3) -.2092(13) .2996(15) .0106(16) Uiso ? ?
O28 .2646(3) -.4973(12) .0867(14) .0105(15) Uiso ? ?
O29 .4278(3) .2940(13) -.3478(15) .0107(16) Uiso ? ?
O30 .0448(3) -.2963(14) -.3225(16) .0148(18) Uiso ? ?
O31 .3110(3) .2065(13) .0623(15) .0151(18) Uiso ? ?
O32 .3111(3) -.1971(14) .0691(17) .019(2) Uiso ? ?
O33 .2428(3) .3012(15) -.2909(17) .022(2) Uiso ? ?
O34 .3141(3) -.5071(14) -.4091(16) .0153(18) Uiso ? ?
O35 .2463(3) -.3006(14) -.2943(17) .019(2) Uiso ? ?
O36 .4982(3) .2185(13) -.0190(14) .0095(16) Uiso ? ?

loop_
_atom_type_symbol
_atom_type_description
_atom_type_scat_dispersion_real
_atom_type_scat_dispersion_imag
_atom_type_scat_source
Bi ? -9.511 4.206 Int._Tables_Vol_IV_Tables_2.2B_and_2.3.1
Ta ? -3.946 10.597 Int._Tables_Vol_IV_Tables_2.2B_and_2.3.1
O ? .015015 .012024 Int._Tables_Vol_IV_Tables_2.2B_and_2.3.1

loop_
_geom_angle_atom_site_label_1
_geom_angle_atom_site_label_2
_geom_angle_atom_site_label_3
_geom_angle_site_symmetry_1
_geom_angle_site_symmetry_3
_geom_angle
O17 Bi1 O34 1_556 1_566 110.5(4)
O17 Bi1 O15 1_556 . 75.3(3)
O34 Bi1 O15 1_566 . 77.4(3)
O19 Bi2 O4 . 1_545 92.3(4)
O19 Bi2 O2 1_545 . 90.4(4)
O19 Bi2 O34 1_545 . 164.7(4)
O4 Bi2 O2 1_545 . 88.5(4)
O4 Bi2 O34 1_545 . 77.0(4)
O2 Bi2 O34 . . 78.6(4)
O32 Bi3 O31 . . 88.2(4)
O32 Bi3 O17 . . 97.0(4)
O31 Bi3 O17 . . 95.4(4)
O7 Ta4 O14 1_565 . 89.1(4)
O7 Ta4 O4 . . 94.0(4)
O7 Ta4 O1 . . 92.2(4)
O7 Ta4 O36 . . 100.3(4)
O7 Ta4 O29 . . 174.6(4)
O14 Ta4 O4 1_565 . 90.2(4)
O14 Ta4 O1 1_565 . 178.7(4)
O14 Ta4 O36 1_565 . 91.0(4)
O14 Ta4 O29 1_565 . 94.2(4)
O4 Ta4 O1 . . 89.5(4)
O4 Ta4 O36 . . 165.6(4)
O4 Ta4 O29 . . 81.7(4)
O1 Ta4 O36 . . 89.0(4)
O1 Ta4 O29 . . 84.4(4)
O36 Ta4 O29 . . 83.9(4)
O5 Bi5 O16 . 1_565 78.7(3)
O5 Bi5 O6 . . 69.3(3)
O5 Bi5 O25 . 1_566 113.9(3)
O16 Bi5 O6 1_565 . 114.9(3)
O16 Bi5 O25 1_565 1_566 70.7(4)
O6 Bi5 O25 . 1_566 73.2(3)
O8 Ta6 O14 . . 91.0(4)
O8 Ta6 O10 . . 102.7(4)
O8 Ta6 O1 . . 92.4(4)
O8 Ta6 O2 . . 96.5(4)
O8 Ta6 O9 . . 171.6(4)
O14 Ta6 O10 . . 91.9(4)
O14 Ta6 O1 . . 176.0(3)
O14 Ta6 O2 . . 90.2(4)
O14 Ta6 O9 . . 94.1(4)
O10 Ta6 O1 . . 89.4(4)
O10 Ta6 O2 . . 160.6(4)
O10 Ta6 O9 . . 83.8(4)
O1 Ta6 O2 . . 87.3(4)
O1 Ta6 O9 . . 82.3(4)
O2 Ta6 O9 . . 76.8(4)
O16 Bi7 O22 . . 94.8(4)
O16 Bi7 O20 . 1_545 90.7(3)
O22 Bi7 O20 . 1_545 90.8(4)
O28 Ta8 O35 . . 91.9(4)
O28 Ta8 O22 . . 91.3(4)
O28 Ta8 O11 . . 176.6(4)
O28 Ta8 O13 . . 86.4(4)
O28 Ta8 O32 . . 89.7(4)
O35 Ta8 O22 . . 93.9(4)
O35 Ta8 O11 . . 91.4(4)
O35 Ta8 O13 . . 176.7(4)
O35 Ta8 O32 . . 89.3(5)
O22 Ta8 O11 . . 87.9(4)
O22 Ta8 O13 . . 89.1(4)
O22 Ta8 O32 . . 176.7(4)
O11 Ta8 O13 . . 90.3(4)
O11 Ta8 O32 . . 91.0(4)
O13 Ta8 O32 . . 87.8(4)
O27 Bi9 O3 . . 69.1(4)
O27 Bi9 O16 . . 116.5(3)
O27 Bi9 O25 . 1_556 74.8(3)
O3 Bi9 O16 . . 77.1(3)
O3 Bi9 O25 . 1_556 114.5(3)
O16 Bi9 O25 . 1_556 72.8(4)
O12 Bi10 O9 1_554 . 74.9(3)
O12 Bi10 O2 1_554 . 112.0(3)
O9 Bi10 O2 . . 65.8(4)
O12 Bi11 O7 1_554 1_554 89.3(4)
O12 Bi11 O8 1_554 1_554 86.5(4)
O12 Bi11 O29 1_554 . 80.9(3)
O7 Bi11 O8 1_554 1_554 82.3(4)
O7 Bi11 O29 1_554 . 75.1(4)
O8 Bi11 O29 1_554 . 154.2(3)
O36 Ta12 O30 2_445 . 102.9(4)
O36 Ta12 O18 2_445 . 95.6(4)
O36 Ta12 O23 2_445 . 92.5(4)
O36 Ta12 O3 2_445 . 160.2(4)
O36 Ta12 O27 2_445 . 84.4(4)
O30 Ta12 O18 . . 87.2(4)
O30 Ta12 O23 . . 92.1(4)
O30 Ta12 O3 . . 96.7(4)
O30 Ta12 O27 . . 172.2(4)
O18 Ta12 O23 . . 171.7(4)
O18 Ta12 O3 . . 88.0(4)
O18 Ta12 O27 . . 94.9(4)
O23 Ta12 O3 . . 83.9(4)
O23 Ta12 O27 . . 84.8(4)
O3 Ta12 O27 . . 75.8(4)
O13 Bi13 O15 1_554 1_554 90.0(4)
O13 Bi13 O24 1_554 1_554 91.8(4)
O13 Bi13 O17 1_554 . 83.7(4)
O15 Bi13 O24 1_554 1_554 94.6(3)
O15 Bi13 O17 1_554 . 75.4(3)
O24 Bi13 O17 1_554 . 169.0(4)
O21 Bi14 O6 . 1_554 81.3(4)
O21 Bi14 O27 . 1_554 80.3(4)
O6 Bi14 O27 1_554 1_554 91.9(4)
O33 Ta15 O20 . . 97.1(4)
O33 Ta15 O11 . . 92.6(4)
O33 Ta15 O28 . 1_565 92.5(4)
O33 Ta15 O31 . . 91.5(5)
O33 Ta15 O15 . . 171.7(4)
O20 Ta15 O11 . . 88.8(4)
O20 Ta15 O28 . 1_565 90.7(4)
O20 Ta15 O31 . . 171.3(4)
O20 Ta15 O15 . . 90.7(4)
O11 Ta15 O28 . 1_565 174.9(4)
O11 Ta15 O31 . . 92.4(4)
O11 Ta15 O15 . . 90.4(4)
O28 Ta15 O31 1_565 . 87.3(4)
O28 Ta15 O15 1_565 . 84.5(3)
O31 Ta15 O15 . . 80.6(4)
O34 Bi16 O35 1_556 1_556 90.0(4)
O34 Bi16 O33 1_556 1_546 89.8(4)
O35 Bi16 O33 1_556 1_546 85.3(4)
O25 Bi17 O26 1_556 1_546 88.4(4)
O25 Bi17 O30 1_556 1_556 89.1(4)
O26 Bi17 O30 1_546 1_556 85.8(4)
O10 Ta18 O26 2_455 1_555 103.0(4)
O10 Ta18 O23 2_455 1_565 92.2(4)
O10 Ta18 O18 2_455 1_555 95.3(4)
O10 Ta18 O5 2_455 1_555 161.6(4)
O10 Ta18 O6 2_455 1_555 85.0(4)
O26 Ta18 O23 . 1_565 91.0(4)
O26 Ta18 O18 . . 88.8(4)
O26 Ta18 O5 . . 95.2(4)
O26 Ta18 O6 . . 170.7(4)
O23 Ta18 O18 1_565 . 172.4(4)
O23 Ta18 O5 1_565 . 84.8(3)
O23 Ta18 O6 1_565 . 83.7(3)
O18 Ta18 O5 . . 87.6(4)
O18 Ta18 O6 . . 95.4(4)
O5 Ta18 O6 . . 76.7(4)
O24 Bi19 O3 . . 79.5(4)
O24 Bi19 O5 . . 76.7(3)
O24 Bi19 O21 . . 161.1(4)
O3 Bi19 O5 . . 88.4(3)
O3 Bi19 O21 . . 89.1(3)
O5 Bi19 O21 . . 88.1(3)
O19 Bi20 O29 . 1_546 85.7(4)
O19 Bi20 O9 . 1_556 80.0(4)
O29 Bi20 O9 1_546 1_556 93.6(4)
Ta4 O1 Ta6 . . 145.7(4)
Ta6 O2 Bi2 . . 133.3(4)
Ta6 O2 Bi10 . . 106.2(5)
Bi2 O2 Bi10 . . 107.0(3)
Ta12 O3 Bi9 . . 105.1(5)
Ta12 O3 Bi19 . . 133.2(4)
Bi9 O3 Bi19 . . 107.7(3)
Ta4 O4 Bi2 . 1_565 135.7(5)
Ta18 O5 Bi5 . . 106.8(4)
Ta18 O5 Bi19 . . 133.5(4)
Bi5 O5 Bi19 . . 107.1(3)
Ta18 O6 Bi14 . 1_556 131.7(4)
Ta18 O6 Bi5 . . 103.0(4)
Bi14 O6 Bi5 1_556 . 108.1(3)
Ta4 O7 Bi11 . 1_556 150.4(5)
Ta6 O8 Bi11 . 1_556 149.6(5)
Ta6 O9 Bi20 . 1_554 131.0(4)
Ta6 O9 Bi10 . . 106.8(5)
Bi20 O9 Bi10 1_554 . 106.7(3)
Ta18 O10 Ta6 2_545 . 165.3(6)
Ta15 O11 Ta8 . . 148.8(4)
Bi11 O12 Bi10 1_556 1_556 114.3(4)
Ta8 O13 Bi13 . 1_556 141.7(5)
Ta6 O14 Ta4 . 1_545 150.9(5)
Ta15 O15 Bi13 . 1_556 134.6(4)
Ta15 O15 Bi1 . . 109.6(4)
Bi13 O15 Bi1 1_556 . 104.0(3)
Bi7 O16 Bi9 . . 111.3(4)
Bi7 O16 Bi5 . 1_545 110.1(4)
Bi9 O16 Bi5 . 1_545 110.7(4)
Bi1 O17 Bi3 1_554 . 115.0(4)
Bi1 O17 Bi13 1_554 . 104.0(4)
Bi3 O17 Bi13 . . 113.7(5)
Ta12 O18 Ta18 . . 152.7(5)
Bi20 O19 Bi2 . . 133.4(6)
Ta15 O20 Bi7 . 1_565 143.5(5)
Bi14 O21 Bi19 . . 135.1(6)
Ta8 O22 Bi7 . . 144.0(5)
Ta18 O23 Ta12 1_545 . 144.6(4)
Bi19 O24 Bi13 . 1_556 119.1(5)
Bi17 O25 Bi9 1_554 1_554 113.9(4)
Bi17 O25 Bi5 1_554 1_544 111.5(4)
Bi9 O25 Bi5 1_554 1_544 105.7(5)
Ta18 O26 Bi17 . 1_564 148.1(5)
Ta12 O27 Bi14 . 1_556 131.7(4)
Ta12 O27 Bi9 . . 105.1(5)
Bi14 O27 Bi9 1_556 . 109.6(4)
Ta8 O28 Ta15 . 1_545 143.4(4)
Ta4 O29 Bi20 . 1_564 134.9(5)
Ta4 O29 Bi11 . . 103.2(4)
Bi20 O29 Bi11 1_564 . 108.6(5)
Ta12 O30 Bi17 . 1_554 146.7(5)
Ta15 O31 Bi3 . . 139.3(5)
Ta8 O32 Bi3 . . 141.2(5)
Ta15 O33 Bi16 . 1_564 147.7(6)
Bi16 O34 Bi1 1_554 1_544 112.1(4)
Bi16 O34 Bi2 1_554 . 111.8(5)
Bi1 O34 Bi2 1_544 . 107.2(4)
Ta8 O35 Bi16 . 1_554 147.9(6)
Ta12 O36 Ta4 2 . 164.9(6)

loop_
_geom_bond_atom_site_label_1
_geom_bond_atom_site_label_2
_geom_bond_site_symmetry_2
_geom_bond_distance
_geom_bond_publ_flag
Bi1 O17 1_556 2.249(11) yes
Bi1 O34 1_566 2.317(11) yes
Bi1 O15 . 2.413(8) yes
Bi2 O19 . 2.225(9) yes
Bi2 O4 1_545 2.234(11) yes
Bi2 O2 . 2.268(11) yes
Bi2 O34 . 2.359(10) yes
Bi3 O32 . 2.198(12) yes
Bi3 O31 . 2.213(11) yes
Bi3 O17 . 2.254(9) yes
Ta4 O7 . 1.927(10) yes
Ta4 O14 1_565 1.966(10) yes
Ta4 O4 . 1.978(10) yes
Ta4 O1 . 1.987(9) yes
Ta4 O36 . 2.001(10) yes
Ta4 O29 . 2.069(10) yes
Bi5 O5 . 2.247(8) yes
Bi5 O16 1_565 2.306(10) yes
Bi5 O6 . 2.322(9) yes
Bi5 O25 1_566 2.424(11) yes
Ta6 O8 . 1.881(11) yes
Ta6 O14 . 1.946(10) yes
Ta6 O10 . 1.962(10) yes
Ta6 O1 . 2.008(9) yes
Ta6 O2 . 2.019(10) yes
Ta6 O9 . 2.111(9) yes
Bi7 O16 . 2.162(9) yes
Bi7 O22 . 2.174(11) yes
Bi7 O20 1_545 2.192(10) yes
Ta8 O28 . 1.965(9) yes
Ta8 O35 . 1.969(11) yes
Ta8 O22 . 1.981(11) yes
Ta8 O11 . 1.996(10) yes
Ta8 O13 . 2.000(10) yes
Ta8 O32 . 2.006(11) yes
Bi9 O27 . 2.268(9) yes
Bi9 O3 . 2.282(9) yes
Bi9 O16 . 2.292(10) yes
Bi9 O25 1_556 2.319(11) yes
Bi10 O12 1_554 2.303(10) yes
Bi10 O9 . 2.314(9) yes
Bi10 O2 . 2.414(9) yes
Bi11 O12 1_554 2.075(9) yes
Bi11 O7 1_554 2.273(11) yes
Bi11 O8 1_554 2.341(11) yes
Bi11 O29 . 2.456(10) yes
Ta12 O36 2_445 1.873(10) yes
Ta12 O30 . 1.893(11) yes
Ta12 O18 . 1.947(10) yes
Ta12 O23 . 1.986(9) yes
Ta12 O3 . 2.092(9) yes
Ta12 O27 . 2.108(10) yes
Bi13 O13 1_554 2.166(10) yes
Bi13 O15 1_554 2.247(9) yes
Bi13 O24 1_554 2.259(10) yes
Bi13 O17 . 2.409(10) yes
Bi14 O21 . 2.018(9) yes
Bi14 O6 1_554 2.243(10) yes
Bi14 O27 1_554 2.247(10) yes
Ta15 O33 . 1.885(12) yes
Ta15 O20 . 1.962(10) yes
Ta15 O11 . 1.975(10) yes
Ta15 O28 1_565 2.015(9) yes
Ta15 O31 . 2.020(10) yes
Ta15 O15 . 2.092(9) yes
Bi16 O34 1_556 2.169(10) yes
Bi16 O35 1_556 2.193(11) yes
Bi16 O33 1_546 2.277(12) yes
Bi17 O25 1_556 2.064(10) yes
Bi17 O26 1_546 2.249(10) yes
Bi17 O30 1_556 2.273(11) yes
Ta18 O10 2_455 1.899(10) yes
Ta18 O26 . 1.900(10) yes
Ta18 O23 1_565 1.984(9) yes
Ta18 O18 . 1.985(10) yes
Ta18 O5 . 2.077(9) yes
Ta18 O6 . 2.110(9) yes
Bi19 O24 . 2.218(10) yes
Bi19 O3 . 2.302(10) yes
Bi19 O5 . 2.313(9) yes
Bi19 O21 . 2.372(9) yes
Bi20 O19 . 2.078(9) yes
Bi20 O29 1_546 2.141(10) yes
Bi20 O9 1_556 2.220(10) yes
